data_7050295
loop_
_publ_author_name
'Paul Kelly'
'Mark R Bailey'
'Mark R.J.Elsegood'
'Liam M.Gilby'
'Kathryn E.Holmes'
'Michael J.Papageorgiou'
'Sarah Pedron-Haba'

_publ_section_title
;
Reactions of mono- and bis-N-bromosulfimides with
thio-ether crowns, phosphines and selenides
;
_journal_name_full 'New J.Chem.(Nouv.J.Chim.)'
_journal_year 2004
_chemical_formula_sum 'C24 H20 Br N S Se'
_chemical_formula_weight 513.34
_space_group_IT_number 14
_symmetry_cell_setting monoclinic
_symmetry_space_group_name_Hall '-P 2yn'
_symmetry_space_group_name_H-M 'P 1 21/n 1'
_atom_sites_solution_hydrogens geom
_atom_sites_solution_primary direct
_atom_sites_solution_secondary difmap
_cell_angle_alpha 90.00
_cell_angle_beta 97.160(2)
_cell_angle_gamma 90.00
_cell_formula_units_Z 4
_cell_length_a 8.0966(5)
_cell_length_b 15.4700(9)
_cell_length_c 16.7219(10)
_cell_measurement_reflns_used 10568
_cell_measurement_temperature 150(2)
_cell_measurement_theta_max 28.76
_cell_measurement_theta_min 2.46
_cell_volume 2078.2(2)
_diffrn_ambient_temperature 150(2)
_diffrn_detector_area_resol_mean ?
_diffrn_measurement_device_type 'Bruker SMART 1000 CCD diffractometer'
_diffrn_measurement_method '\w rotation with narrow frames'
_diffrn_radiation_monochromator graphite
_diffrn_radiation_source 'sealed tube'
_diffrn_radiation_type MoK\a
_diffrn_radiation_wavelength 0.71073
_diffrn_reflns_av_R_equivalents 0.0328
_diffrn_reflns_av_sigmaI/netI 0.0344
_diffrn_reflns_limit_h_max 10
_diffrn_reflns_limit_h_min -10
_diffrn_reflns_limit_k_max 19
_diffrn_reflns_limit_k_min -20
_diffrn_reflns_limit_l_max 22
_diffrn_reflns_limit_l_min -22
_diffrn_reflns_number 17434
_diffrn_reflns_theta_max 28.77
_diffrn_reflns_theta_min 1.80
_diffrn_standards_decay_% 0
_diffrn_standards_interval_count ?
_diffrn_standards_interval_time ?
_diffrn_standards_number 0
_exptl_absorpt_coefficient_mu 3.840
_exptl_absorpt_correction_T_max 0.610
_exptl_absorpt_correction_T_min 0.159
_exptl_absorpt_correction_type multi-scan
_exptl_absorpt_process_details 'SADABS v.2.03, Sheldrick, G.M. (2001)'
_exptl_crystal_colour colourless
_exptl_crystal_density_diffrn 1.641
_exptl_crystal_density_meas ?
_exptl_crystal_density_method 'not measured'
_exptl_crystal_description lath
_exptl_crystal_F_000 1024
_exptl_crystal_size_max 0.73
_exptl_crystal_size_mid 0.32
_exptl_crystal_size_min 0.13
_refine_ls_extinction_coef ?
_refine_ls_extinction_method none
_refine_ls_goodness_of_fit_ref 1.302
_refine_ls_hydrogen_treatment constr
_refine_ls_matrix_type full
_refine_ls_number_parameters 254
_refine_ls_number_reflns 4939
_refine_ls_number_restraints 0
_refine_ls_restrained_S_all 1.302
_refine_ls_R_factor_all 0.0435
_refine_ls_R_factor_gt 0.0380
_refine_ls_shift/su_max 0.001
_refine_ls_shift/su_mean 0.000
_refine_ls_structure_factor_coef Fsqd
_refine_ls_weighting_details 'calc w=1/[\s^2^(Fo^2^)+(0.0000P)^2^+5.0100P] where P=(Fo^2^+2Fc^2^)/3'
_refine_ls_weighting_scheme calc
_refine_ls_wR_factor_gt 0.0857
_refine_ls_wR_factor_ref 0.0871
_reflns_number_gt 4473
_reflns_number_total 4939
_reflns_threshold_expression I>2\s(I)
_cod_original_sg_symbol_H-M 'P 21/n'
_cod_database_code 7050295

loop_
_symmetry_equiv_pos_as_xyz
'x, y, z'
'-x+1/2, y+1/2, -z+1/2'
'-x, -y, -z'
'x-1/2, -y-1/2, z-1/2'

loop_
_atom_site_label
_atom_site_type_symbol
_atom_site_fract_x
_atom_site_fract_y
_atom_site_fract_z
_atom_site_U_iso_or_equiv
_atom_site_adp_type
_atom_site_occupancy
_atom_site_symmetry_multiplicity
_atom_site_calc_flag
_atom_site_refinement_flags
_atom_site_disorder_assembly
_atom_site_disorder_group
C1 C 0.7430(4) 0.1462(2) 0.0518(2) 0.0181(6) Uani 1 1 d . . .
C2 C 0.7711(5) 0.0932(2) -0.0127(2) 0.0267(8) Uani 1 1 d . A .
H2 H 0.8040 0.1175 -0.0604 0.032 Uiso 1 1 calc R . .
C3 C 0.7503(5) 0.0046(2) -0.0063(2) 0.0320(9) Uani 1 1 d . . .
H3 H 0.7688 -0.0321 -0.0499 0.038 Uiso 1 1 calc R A .
C4 C 0.7025(5) -0.0307(2) 0.0637(2) 0.0291(8) Uani 1 1 d . A .
H4 H 0.6890 -0.0915 0.0680 0.035 Uiso 1 1 calc R . .
C5 C 0.6746(5) 0.0224(2) 0.1270(2) 0.0275(8) Uani 1 1 d . . .
H5 H 0.6420 -0.0021 0.1747 0.033 Uiso 1 1 calc R A .
C6 C 0.6941(4) 0.1117(2) 0.1215(2) 0.0234(7) Uani 1 1 d . A .
H6 H 0.6740 0.1483 0.1649 0.028 Uiso 1 1 calc R . .
C7 C 0.9977(4) 0.2679(2) 0.07082(19) 0.0166(6) Uani 1 1 d . . .
C8 C 1.0888(5) 0.1995(2) 0.1087(2) 0.0260(8) Uani 1 1 d . A .
H8 H 1.0349 0.1471 0.1199 0.031 Uiso 1 1 calc R . .
C9 C 1.2590(5) 0.2091(3) 0.1296(2) 0.0307(9) Uani 1 1 d . . .
H9 H 1.3224 0.1630 0.1554 0.037 Uiso 1 1 calc R A .
C10 C 1.3371(5) 0.2858(2) 0.1131(2) 0.0263(8) Uani 1 1 d . A .
H10 H 1.4540 0.2917 0.1269 0.032 Uiso 1 1 calc R . .
C11 C 1.2454(4) 0.3540(2) 0.0763(2) 0.0224(7) Uani 1 1 d . . .
H11 H 1.2993 0.4066 0.0657 0.027 Uiso 1 1 calc R A .
C12 C 1.0745(4) 0.3454(2) 0.0551(2) 0.0191(7) Uani 1 1 d . A .
H12 H 1.0110 0.3919 0.0302 0.023 Uiso 1 1 calc R . .
S1 S 0.77024(8) 0.26301(4) 0.04806(4) 0.0173(2) Uani 0.832(2) 1 d P A 1
Se1X Se 0.77024(8) 0.26301(4) 0.04806(4) 0.0173(2) Uani 0.168(2) 1 d P A 2
N1 N 0.7438(3) 0.28540(18) -0.05088(16) 0.0172(5) Uani 1 1 d . . .
Se1 Se 0.56450(4) 0.35804(2) -0.07031(2) 0.01604(11) Uani 0.832(2) 1 d P A 1
S1X S 0.56450(4) 0.35804(2) -0.07031(2) 0.01604(11) Uani 0.168(2) 1 d P A 2
C13 C 0.4199(4) 0.2839(2) -0.14147(19) 0.0172(6) Uani 1 1 d . . .
C14 C 0.4828(5) 0.2296(2) -0.1961(2) 0.0218(7) Uani 1 1 d . A .
H14 H 0.5985 0.2289 -0.2007 0.026 Uiso 1 1 calc R . .
C15 C 0.3737(5) 0.1761(2) -0.2443(2) 0.0225(7) Uani 1 1 d . . .
H15 H 0.4146 0.1389 -0.2826 0.027 Uiso 1 1 calc R A .
C16 C 0.2047(5) 0.1770(2) -0.2363(2) 0.0249(8) Uani 1 1 d . A .
H16 H 0.1308 0.1397 -0.2687 0.030 Uiso 1 1 calc R . .
C17 C 0.1436(5) 0.2317(2) -0.1817(2) 0.0272(8) Uani 1 1 d . . .
H17 H 0.0279 0.2321 -0.1769 0.033 Uiso 1 1 calc R A .
C18 C 0.2513(5) 0.2864(2) -0.1334(2) 0.0230(7) Uani 1 1 d . A .
H18 H 0.2101 0.3244 -0.0959 0.028 Uiso 1 1 calc R . .
C19 C 0.6555(4) 0.4198(2) -0.15503(19) 0.0161(6) Uani 1 1 d . . .
C20 C 0.5474(4) 0.4556(2) -0.2175(2) 0.0196(7) Uani 1 1 d . A .
H20 H 0.4305 0.4476 -0.2201 0.023 Uiso 1 1 calc R . .
C21 C 0.6144(5) 0.5034(2) -0.2762(2) 0.0227(7) Uani 1 1 d . . .
H21 H 0.5428 0.5283 -0.3194 0.027 Uiso 1 1 calc R A .
C22 C 0.7842(5) 0.5148(2) -0.2719(2) 0.0239(7) Uani 1 1 d . A .
H22 H 0.8289 0.5477 -0.3121 0.029 Uiso 1 1 calc R . .
C23 C 0.8906(5) 0.4783(2) -0.2091(2) 0.0244(7) Uani 1 1 d . . .
H23 H 1.0075 0.4863 -0.2065 0.029 Uiso 1 1 calc R A .
C24 C 0.8256(4) 0.4304(2) -0.1504(2) 0.0205(7) Uani 1 1 d . A .
H24 H 0.8974 0.4052 -0.1074 0.025 Uiso 1 1 calc R . .
Br1 Br 0.72408(4) 0.48134(2) 0.08267(2) 0.02187(9) Uani 1 1 d . . .
